data_7214738
loop_
_publ_author_name
'Li, Zhao-Hao'
'Xue, Li-Ping'
'Zhao, Bang-Tun'
'Kan, Jian'
'Su, Wei-Ping'

_publ_section_title
;
 2D lanthanide--organic frameworks constructed from lanthanide acetate
 skeletons and benzotriazole-5-carboxylic acid connectors: synthesis,
 structure, luminescence and magnetic properties
;
_journal_issue 24
_journal_name_full CrystEngComm
_journal_page_first 8485
_journal_paper_doi 10.1039/c2ce25927c
_journal_volume 14
_journal_year 2012
_chemical_formula_sum 'C16 H13 Eu N6 O7'
_chemical_formula_weight 553.28
_chemical_name_systematic
;
?
;
_space_group_IT_number 14
_symmetry_cell_setting monoclinic
_symmetry_space_group_name_Hall '-P 2ybc'
_symmetry_space_group_name_H-M 'P 1 21/c 1'
_atom_sites_solution_hydrogens geom
_atom_sites_solution_primary direct
_atom_sites_solution_secondary difmap
_audit_creation_method SHELXL-97
_cell_angle_alpha 90.00
_cell_angle_beta 96.630(12)
_cell_angle_gamma 90.00
_cell_formula_units_Z 4
_cell_length_a 16.537(3)
_cell_length_b 14.403(2)
_cell_length_c 7.9836(11)
_cell_measurement_reflns_used 5150
_cell_measurement_temperature 293(2)
_cell_measurement_theta_max 27.4719
_cell_measurement_theta_min 2.4797
_cell_volume 1888.8(5)
_computing_cell_refinement 'Bruker SMART'
_computing_data_collection 'Bruker SMART'
_computing_data_reduction 'Bruker SMART'
_computing_molecular_graphics 'Diamond Version 2.1c(K.Brandenburg, 1999)'
_computing_publication_material 'enCIFer (Allen et al., 2004); PLATON'
_computing_structure_refinement 'SHELXL-97 (Sheldrick, 1997)'
_computing_structure_solution 'SHELXS-97 (Sheldrick, 1990)'
_diffrn_ambient_temperature 293(2)
_diffrn_measured_fraction_theta_full 0.998
_diffrn_measured_fraction_theta_max 0.998
_diffrn_measurement_device_type 'CCD area detector'
_diffrn_measurement_method CCD_Profile_fitting
_diffrn_radiation_monochromator graphite
_diffrn_radiation_source 'fine-focus sealed tube'
_diffrn_radiation_type MoK\a
_diffrn_radiation_wavelength 0.71073
_diffrn_reflns_av_R_equivalents 0.0633
_diffrn_reflns_av_sigmaI/netI 0.0628
_diffrn_reflns_limit_h_max 19
_diffrn_reflns_limit_h_min -20
_diffrn_reflns_limit_k_max 16
_diffrn_reflns_limit_k_min -17
_diffrn_reflns_limit_l_max 9
_diffrn_reflns_limit_l_min -9
_diffrn_reflns_number 12536
_diffrn_reflns_theta_full 25.50
_diffrn_reflns_theta_max 25.50
_diffrn_reflns_theta_min 2.83
_diffrn_standards_decay_% 0
_diffrn_standards_interval_count 0
_diffrn_standards_interval_time 0
_diffrn_standards_number 0
_exptl_absorpt_coefficient_mu 3.375
_exptl_absorpt_correction_T_max 0.6681
_exptl_absorpt_correction_T_min 0.5375
_exptl_absorpt_correction_type multi-scan
_exptl_absorpt_process_details sadabs
_exptl_crystal_colour Colorless
_exptl_crystal_density_diffrn 1.946
_exptl_crystal_density_method 'not measured'
_exptl_crystal_description Prism
_exptl_crystal_F_000 1080
_exptl_crystal_size_max 0.21
_exptl_crystal_size_mid 0.16
_exptl_crystal_size_min 0.13
_refine_diff_density_max 1.336
_refine_diff_density_min -1.831
_refine_diff_density_rms 0.152
_refine_ls_extinction_method none
_refine_ls_goodness_of_fit_ref 1.170
_refine_ls_hydrogen_treatment mixed
_refine_ls_matrix_type full
_refine_ls_number_parameters 272
_refine_ls_number_reflns 3507
_refine_ls_number_restraints 0
_refine_ls_restrained_S_all 1.170
_refine_ls_R_factor_all 0.0502
_refine_ls_R_factor_gt 0.0462
_refine_ls_shift/su_max 0.003
_refine_ls_shift/su_mean 0.000
_refine_ls_structure_factor_coef Fsqd
_refine_ls_weighting_details 'calc w=1/[\s^2^(Fo^2^)+(0.0359P)^2^+2.8395P] where P=(Fo^2^+2Fc^2^)/3'
_refine_ls_weighting_scheme calc
_refine_ls_wR_factor_gt 0.1073
_refine_ls_wR_factor_ref 0.1112
_reflns_number_gt 3258
_reflns_number_total 3507
_reflns_threshold_expression >2sigma(I)
_cod_data_source_file c2ce25927c.txt
_cod_data_source_block aa
_cod_depositor_comments
;
The following automatic conversions were performed:

'_exptl_absorpt_correction_type' value 'Multi-scan' changed to
'multi-scan' according to
/usr/data/users/saulius/automatic-downloads/retrospective/RSC/lib/dictionaries/cif_core.dic
dictionary named 'cif_core.dic' version 2.4.2 from 2011-04-26.

Automatic conversion script
Id: cif_fix_values 2281 2013-09-26 08:29:07Z andrius 
;
_cod_original_sg_symbol_H-M P21/c
_cod_database_code 7214738

loop_
_symmetry_equiv_pos_as_xyz
'x, y, z'
'-x, y+1/2, -z+1/2'
'-x, -y, -z'
'x, -y-1/2, z-1/2'

loop_
_atom_site_label
_atom_site_type_symbol
_atom_site_fract_x
_atom_site_fract_y
_atom_site_fract_z
_atom_site_U_iso_or_equiv
_atom_site_adp_type
_atom_site_occupancy
_atom_site_symmetry_multiplicity
_atom_site_calc_flag
_atom_site_refinement_flags
Eu1 Eu 0.448813(9) 0.615929(11) 0.052477(19) 0.02473(5) Uani 1 1 d .
O4 O 0.36539(14) 0.49055(17) 0.1056(3) 0.0416(7) Uani 1 1 d .
O5 O 0.42521(15) 0.35653(18) 0.0496(3) 0.0424(7) Uani 1 1 d .
O6 O 0.34446(13) 0.67821(16) 0.2042(3) 0.0352(6) Uani 1 1 d .
O7 O 0.37602(13) 0.81585(17) 0.3182(3) 0.0343(6) Uani 1 1 d .
O3 O 0.45710(14) 0.50941(17) -0.1746(3) 0.0364(7) Uani 1 1 d .
O2 O 0.47576(16) 0.39198(16) -0.3373(3) 0.0359(7) Uani 1 1 d .
O1 O 0.48590(15) 0.77664(16) 0.0931(3) 0.0405(7) Uani 1 1 d .
H1W H 0.5165 0.8023 0.0407 0.061 Uiso 1 1 d R
H2W H 0.4627 0.7902 0.1853 0.061 Uiso 1 1 d R
C4 C 0.3010(2) 0.3508(2) 0.1695(4) 0.0307(9) Uani 1 1 d .
C5 C 0.3014(2) 0.2554(2) 0.1725(4) 0.0345(9) Uani 1 1 d .
H5 H 0.3430 0.2216 0.1324 0.041 Uiso 1 1 calc R
C6 C 0.2365(2) 0.2112(3) 0.2384(4) 0.0354(10) Uani 1 1 d .
C7 C 0.1752(2) 0.2634(3) 0.2993(4) 0.0349(10) Uani 1 1 d .
C8 C 0.1733(2) 0.3607(3) 0.2954(5) 0.0422(10) Uani 1 1 d .
H8 H 0.1317 0.3946 0.3352 0.051 Uiso 1 1 calc R
C9 C 0.2368(2) 0.4022(3) 0.2293(4) 0.0346(9) Uani 1 1 d .
H9 H 0.2381 0.4666 0.2231 0.042 Uiso 1 1 calc R
C3 C 0.3681(2) 0.4035(2) 0.1029(5) 0.0331(9) Uani 1 1 d .
C11 C 0.2415(2) 0.7616(2) 0.3239(4) 0.0303(9) Uani 1 1 d .
C12 C 0.1936(2) 0.6824(3) 0.3438(5) 0.0424(10) Uani 1 1 d .
H12 H 0.2143 0.6240 0.3235 0.051 Uiso 1 1 calc R
C13 C 0.1175(2) 0.6896(3) 0.3922(5) 0.0459(11) Uani 1 1 d .
H13 H 0.0866 0.6370 0.4081 0.055 Uiso 1 1 calc R
C14 C 0.0877(2) 0.7782(3) 0.4171(5) 0.0406(10) Uani 1 1 d .
C15 C 0.1344(2) 0.8554(3) 0.3929(5) 0.0365(10) Uani 1 1 d .
C16 C 0.2130(2) 0.8495(3) 0.3492(4) 0.0338(9) Uani 1 1 d .
H16 H 0.2446 0.9020 0.3376 0.041 Uiso 1 1 calc R
C10 C 0.3266(2) 0.7497(2) 0.2795(4) 0.0294(8) Uani 1 1 d .
C2 C 0.4385(2) 0.4666(2) -0.3111(4) 0.0296(9) Uani 1 1 d .
C1 C 0.3729(2) 0.5011(3) -0.4385(5) 0.0450(11) Uani 1 1 d .
H1A H 0.3795 0.4747 -0.5465 0.067 Uiso 1 1 calc R
H1B H 0.3758 0.5675 -0.4451 0.067 Uiso 1 1 calc R
H1C H 0.3209 0.4833 -0.4063 0.067 Uiso 1 1 calc R
N1 N 0.2210(2) 0.1184(2) 0.2568(4) 0.0442(10) Uani 1 1 d .
N2 N 0.1532(2) 0.1116(2) 0.3287(5) 0.0478(10) Uani 1 1 d .
N3 N 0.12446(18) 0.1977(2) 0.3530(4) 0.0467(9) Uani 1 1 d .
H3 H 0.0803 0.2095 0.3962 0.056 Uiso 1 1 calc R
N4 N 0.0149(2) 0.8084(3) 0.4670(5) 0.0528(10) Uani 1 1 d .
N5 N 0.0158(2) 0.8984(2) 0.4720(5) 0.0570(11) Uani 1 1 d .
N6 N 0.08630(19) 0.9290(2) 0.4281(4) 0.0492(10) Uani 1 1 d .
H6 H 0.0998 0.9865 0.4225 0.059 Uiso 1 1 calc R

loop_
_atom_site_aniso_label
_atom_site_aniso_U_11
_atom_site_aniso_U_22
_atom_site_aniso_U_33
_atom_site_aniso_U_23
_atom_site_aniso_U_13
_atom_site_aniso_U_12
Eu1 0.02645(10) 0.01942(11) 0.02952(9) -0.00018(6) 0.00842(8) 0.00031(5)
O4 0.0436(13) 0.0198(13) 0.0656(15) -0.0031(11) 0.0237(12) -0.0047(10)
O5 0.0376(12) 0.0275(14) 0.0666(16) -0.0031(12) 0.0260(11) -0.0031(12)
O6 0.0348(12) 0.0264(13) 0.0476(12) -0.0070(10) 0.0177(10) -0.0007(10)
O7 0.0298(11) 0.0304(13) 0.0435(12) -0.0091(10) 0.0076(10) -0.0065(10)
O3 0.0450(13) 0.0342(14) 0.0293(11) -0.0068(10) 0.0012(10) 0.0114(11)
O2 0.0451(15) 0.0348(15) 0.0277(11) -0.0104(9) 0.0033(11) 0.0024(10)
O1 0.0582(14) 0.0239(13) 0.0446(12) -0.0052(10) 0.0281(11) -0.0077(11)
C4 0.0313(16) 0.0208(17) 0.0415(17) -0.0022(15) 0.0097(14) -0.0065(14)
C5 0.0367(17) 0.0269(19) 0.0432(17) 0.0015(15) 0.0185(15) 0.0001(14)
C6 0.0340(18) 0.035(2) 0.0365(17) 0.0049(15) 0.0012(15) -0.0058(15)
C7 0.0304(17) 0.036(2) 0.0390(18) 0.0020(15) 0.0068(15) -0.0063(14)
C8 0.0351(18) 0.038(2) 0.056(2) 0.0021(18) 0.0159(17) 0.0050(16)
C9 0.0366(18) 0.0235(18) 0.0453(19) 0.0034(15) 0.0116(16) 0.0026(14)
C3 0.0287(17) 0.0256(18) 0.0454(19) -0.0065(15) 0.0066(16) 0.0008(14)
C11 0.0321(17) 0.0314(19) 0.0282(15) -0.0048(14) 0.0071(14) -0.0023(14)
C12 0.045(2) 0.030(2) 0.054(2) -0.0091(17) 0.0166(17) -0.0016(16)
C13 0.045(2) 0.028(2) 0.068(2) -0.0024(18) 0.0225(18) -0.0034(16)
C14 0.0353(18) 0.039(2) 0.0512(19) 0.0010(17) 0.0208(16) 0.0020(15)
C15 0.0370(18) 0.0287(19) 0.0449(19) 0.0021(16) 0.0090(16) 0.0013(16)
C16 0.0330(17) 0.0319(19) 0.0385(17) 0.0001(15) 0.0124(15) 0.0005(15)
C10 0.0318(16) 0.0282(18) 0.0285(15) 0.0031(14) 0.0053(14) -0.0026(14)
C2 0.0417(18) 0.0250(18) 0.0234(14) 0.0051(13) 0.0097(14) -0.0046(14)
C1 0.046(2) 0.043(2) 0.044(2) 0.0057(18) -0.0031(18) 0.0032(18)
N1 0.0493(19) 0.0341(19) 0.0530(18) 0.0052(13) 0.0215(16) -0.0102(13)
N2 0.0489(19) 0.033(2) 0.066(2) 0.0046(14) 0.0257(17) -0.0028(13)
N3 0.0372(15) 0.044(2) 0.0632(19) 0.0047(16) 0.0238(14) -0.0056(14)
N4 0.0411(17) 0.048(2) 0.074(2) -0.0011(18) 0.0256(16) -0.0007(15)
N5 0.0389(18) 0.045(2) 0.092(3) 0.0050(19) 0.0287(18) 0.0039(15)
N6 0.0427(16) 0.0299(19) 0.080(2) 0.0020(16) 0.0292(16) 0.0050(14)

loop_
_atom_type_symbol
_atom_type_description
_atom_type_scat_dispersion_real
_atom_type_scat_dispersion_imag
_atom_type_scat_source
C C 0.0033 0.0016 'International Tables Vol C Tables 4.2.6.8 and 6.1.1.4'
H H 0.0000 0.0000 'International Tables Vol C Tables 4.2.6.8 and 6.1.1.4'
N N 0.0061 0.0033 'International Tables Vol C Tables 4.2.6.8 and 6.1.1.4'
O O 0.0106 0.0060 'International Tables Vol C Tables 4.2.6.8 and 6.1.1.4'
Eu Eu -0.1578 3.6682 'International Tables Vol C Tables 4.2.6.8 and 6.1.1.4'

loop_
_geom_angle_atom_site_label_1
_geom_angle_atom_site_label_2
_geom_angle_atom_site_label_3
_geom_angle
_geom_angle_site_symmetry_1
_geom_angle_site_symmetry_3
O7 Eu1 O4 102.17(8) 4_575 .
O7 Eu1 O5 92.69(8) 4_575 3_665
O4 Eu1 O5 139.07(9) . 3_665
O7 Eu1 O3 74.37(8) 4_575 .
O4 Eu1 O3 74.28(9) . .
O5 Eu1 O3 73.46(9) 3_665 .
O7 Eu1 O6 84.95(8) 4_575 .
O4 Eu1 O6 73.92(8) . .
O5 Eu1 O6 146.05(8) 3_665 .
O3 Eu1 O6 137.04(8) . .
O7 Eu1 O1 78.58(8) 4_575 .
O4 Eu1 O1 149.74(8) . .
O5 Eu1 O1 70.31(9) 3_665 .
O3 Eu1 O1 133.10(8) . .
O6 Eu1 O1 76.04(8) . .
O7 Eu1 O2 157.21(8) 4_575 3_665
O4 Eu1 O2 92.47(8) . 3_665
O5 Eu1 O2 87.34(9) 3_665 3_665
O3 Eu1 O2 127.03(8) . 3_665
O6 Eu1 O2 82.43(8) . 3_665
O1 Eu1 O2 79.99(8) . 3_665
O7 Eu1 O3 149.21(8) 4_575 3_665
O4 Eu1 O3 74.11(8) . 3_665
O5 Eu1 O3 73.85(8) 3_665 3_665
O3 Eu1 O3 75.26(8) . 3_665
O6 Eu1 O3 121.63(8) . 3_665
O1 Eu1 O3 120.21(8) . 3_665
O2 Eu1 O3 51.89(7) 3_665 3_665
O7 Eu1 C2 170.55(9) 4_575 3_665
O4 Eu1 C2 84.10(9) . 3_665
O5 Eu1 C2 78.02(9) 3_665 3_665
O3 Eu1 C2 100.95(9) . 3_665
O6 Eu1 C2 103.71(8) . 3_665
O1 Eu1 C2 99.62(9) . 3_665
O2 Eu1 C2 26.08(8) 3_665 3_665
O3 Eu1 C2 25.91(8) 3_665 3_665
O7 Eu1 Eu1 112.88(6) 4_575 3_665
O4 Eu1 Eu1 69.89(6) . 3_665
O5 Eu1 Eu1 69.20(6) 3_665 3_665
O3 Eu1 Eu1 38.67(5) . 3_665
O6 Eu1 Eu1 142.17(6) . 3_665
O1 Eu1 Eu1 138.27(6) . 3_665
O2 Eu1 Eu1 88.43(6) 3_665 3_665
O3 Eu1 Eu1 36.59(5) 3_665 3_665
C2 Eu1 Eu1 62.36(6) 3_665 3_665
O7 Eu1 H2W 86.3 4_575 .
O4 Eu1 H2W 131.7 . .
O5 Eu1 H2W 86.7 3_665 .
O3 Eu1 H2W 151.3 . .
O6 Eu1 H2W 59.4 . .
O1 Eu1 H2W 18.7 . .
O2 Eu1 H2W 70.9 3_665 .
O3 Eu1 H2W 119.5 3_665 .
C2 Eu1 H2W 94.8 3_665 .
Eu1 Eu1 H2W 149.1 3_665 .
C3 O4 Eu1 138.1(2) . .
C3 O5 Eu1 138.2(2) . 3_665
C10 O6 Eu1 141.2(2) . .
C10 O7 Eu1 140.6(2) . 4_576
C2 O3 Eu1 160.2(2) . .
C2 O3 Eu1 93.6(2) . 3_665
Eu1 O3 Eu1 104.74(8) . 3_665
C2 O2 Eu1 95.18(18) . 3_665
H2W O1 Eu1 101.2 . .
H2W O1 H1W 134.7 . .
Eu1 O1 H1W 123.4 . .
H2W O1 H2W 0.0 . .
Eu1 O1 H2W 101.2 . .
H1W O1 H2W 134.7 . .
C5 C4 C9 121.2(3) . .
C5 C4 C3 120.8(3) . .
C9 C4 C3 118.0(3) . .
C4 C5 C6 117.3(3) . .
C4 C5 H5 121.4 . .
C6 C5 H5 121.4 . .
N1 C6 C7 109.6(3) . .
N1 C6 C5 130.0(3) . .
C7 C6 C5 120.4(3) . .
N3 C7 C6 103.5(3) . .
N3 C7 C8 133.4(3) . .
C6 C7 C8 123.1(3) . .
C9 C8 C7 115.5(3) . .
C9 C8 H8 122.3 . .
C7 C8 H8 122.3 . .
C8 C9 C4 122.6(3) . .
C8 C9 H9 118.7 . .
C4 C9 H9 118.7 . .
O4 C3 O5 124.5(3) . .
O4 C3 C4 118.2(3) . .
O5 C3 C4 117.3(3) . .
C16 C11 C12 121.5(3) . .
C16 C11 C10 119.2(3) . .
C12 C11 C10 119.3(3) . .
C13 C12 C11 121.4(4) . .
C13 C12 H12 119.3 . .
C11 C12 H12 119.3 . .
C12 C13 C14 117.7(4) . .
C12 C13 H13 121.2 . .
C14 C13 H13 121.2 . .
N4 C14 C15 107.9(3) . .
N4 C14 C13 131.7(4) . .
C15 C14 C13 120.4(3) . .
N6 C15 C14 104.2(3) . .
N6 C15 C16 132.9(4) . .
C14 C15 C16 122.8(4) . .
C11 C16 C15 116.2(3) . .
C11 C16 H16 121.9 . .
C15 C16 H16 121.9 . .
O6 C10 O7 123.8(3) . .
O6 C10 C11 119.3(3) . .
O7 C10 C11 116.8(3) . .
O3 C2 O2 118.9(3) . .
O3 C2 C1 121.1(3) . .
O2 C2 C1 120.0(3) . .
O3 C2 Eu1 60.49(16) . 3_665
O2 C2 Eu1 58.74(16) . 3_665
C1 C2 Eu1 173.0(2) . 3_665
C2 C1 H1A 109.5 . .
C2 C1 H1B 109.5 . .
H1A C1 H1B 109.5 . .
C2 C1 H1C 109.5 . .
H1A C1 H1C 109.5 . .
H1B C1 H1C 109.5 . .
N2 N1 C6 107.3(3) . .
N1 N2 N3 109.0(3) . .
N2 N3 C7 110.6(3) . .
N2 N3 H3 124.7 . .
C7 N3 H3 124.7 . .
N5 N4 C14 108.4(3) . .
N4 N5 N6 109.2(3) . .
N5 N6 C15 110.2(3) . .
N5 N6 H6 124.9 . .
C15 N6 H6 124.9 . .

loop_
_geom_bond_atom_site_label_1
_geom_bond_atom_site_label_2
_geom_bond_distance
_geom_bond_site_symmetry_2
Eu1 O7 2.322(2) 4_575
Eu1 O4 2.341(2) .
Eu1 O5 2.357(3) 3_665
Eu1 O3 2.391(2) .
Eu1 O6 2.394(2) .
Eu1 O1 2.407(2) .
Eu1 O2 2.467(2) 3_665
Eu1 O3 2.506(2) 3_665
Eu1 C2 2.874(3) 3_665
Eu1 Eu1 3.8791(5) 3_665
Eu1 H2W 2.7238 .
O4 C3 1.255(4) .
O5 C3 1.274(4) .
O5 Eu1 2.357(3) 3_665
O6 C10 1.245(4) .
O7 C10 1.270(4) .
O7 Eu1 2.322(2) 4_576
O3 C2 1.258(4) .
O3 Eu1 2.506(2) 3_665
O2 C2 1.269(4) .
O2 Eu1 2.467(2) 3_665
O1 H2W 0.8901 .
O1 H1W 0.7849 .
O1 H2W 0.8901 .
C4 C5 1.374(5) .
C4 C9 1.421(5) .
C4 C3 1.493(5) .
C5 C6 1.401(5) .
C5 H5 0.9300 .
C6 N1 1.372(5) .
C6 C7 1.394(5) .
C7 N3 1.366(5) .
C7 C8 1.401(5) .
C8 C9 1.366(5) .
C8 H8 0.9300 .
C9 H9 0.9300 .
C11 C16 1.373(5) .
C11 C12 1.409(5) .
C11 C10 1.500(5) .
C12 C13 1.362(5) .
C12 H12 0.9300 .
C13 C14 1.391(5) .
C13 H13 0.9300 .
C14 N4 1.381(5) .
C14 C15 1.381(5) .
C15 N6 1.374(5) .
C15 C16 1.386(5) .
C16 H16 0.9300 .
C2 C1 1.484(5) .
C2 Eu1 2.874(3) 3_665
C1 H1A 0.9600 .
C1 H1B 0.9600 .
C1 H1C 0.9600 .
N1 N2 1.321(5) .
N2 N3 1.349(4) .
N3 H3 0.8600 .
N4 N5 1.298(5) .
N5 N6 1.331(5) .
N6 H6 0.8600 .

loop_
_geom_hbond_atom_site_label_D
_geom_hbond_atom_site_label_H
_geom_hbond_atom_site_label_A
_geom_hbond_distance_DH
_geom_hbond_distance_HA
_geom_hbond_distance_DA
_geom_hbond_angle_DHA
_geom_hbond_site_symmetry_A
N3 H3 N5 0.86 2.54 3.161(5) 130.3 3_566
N3 H3 N4 0.86 2.03 2.855(5) 159.5 3_566

loop_
_geom_torsion_atom_site_label_1
_geom_torsion_atom_site_label_2
_geom_torsion_atom_site_label_3
_geom_torsion_atom_site_label_4
_geom_torsion
_geom_torsion_site_symmetry_1
_geom_torsion_site_symmetry_4
O7 Eu1 O4 C3 114.2(3) 4_575 .
O5 Eu1 O4 C3 5.4(4) 3_665 .
O3 Eu1 O4 C3 44.5(3) . .
O6 Eu1 O4 C3 -164.7(4) . .
O1 Eu1 O4 C3 -157.6(3) . .
O2 Eu1 O4 C3 -83.3(4) 3_665 .
O3 Eu1 O4 C3 -34.2(3) 3_665 .
C2 Eu1 O4 C3 -58.6(4) 3_665 .
Eu1 Eu1 O4 C3 4.1(3) 3_665 .
O7 Eu1 O6 C10 -87.9(3) 4_575 .
O4 Eu1 O6 C10 167.9(3) . .
O5 Eu1 O6 C10 -0.6(4) 3_665 .
O3 Eu1 O6 C10 -148.5(3) . .
O1 Eu1 O6 C10 -8.4(3) . .
O2 Eu1 O6 C10 73.1(3) 3_665 .
O3 Eu1 O6 C10 108.7(3) 3_665 .
C2 Eu1 O6 C10 88.3(3) 3_665 .
Eu1 Eu1 O6 C10 150.6(3) 3_665 .
O7 Eu1 O3 C2 -27.7(7) 4_575 .
O4 Eu1 O3 C2 80.1(7) . .
O5 Eu1 O3 C2 -125.4(7) 3_665 .
O6 Eu1 O3 C2 36.6(7) . .
O1 Eu1 O3 C2 -84.8(7) . .
O2 Eu1 O3 C2 161.1(6) 3_665 .
O3 Eu1 O3 C2 157.4(7) 3_665 .
C2 Eu1 O3 C2 160.7(6) 3_665 .
Eu1 Eu1 O3 C2 157.4(7) 3_665 .
O7 Eu1 O3 Eu1 174.88(11) 4_575 3_665
O4 Eu1 O3 Eu1 -77.29(10) . 3_665
O5 Eu1 O3 Eu1 77.18(10) 3_665 3_665
O6 Eu1 O3 Eu1 -120.87(10) . 3_665
O1 Eu1 O3 Eu1 117.80(11) . 3_665
O2 Eu1 O3 Eu1 3.72(14) 3_665 3_665
O3 Eu1 O3 Eu1 0.0 3_665 3_665
C2 Eu1 O3 Eu1 3.32(11) 3_665 3_665
O7 Eu1 O1 H2W 113.2 4_575 .
O4 Eu1 O1 H2W 18.5 . .
O5 Eu1 O1 H2W -149.8 3_665 .
O3 Eu1 O1 H2W 168.7 . .
O6 Eu1 O1 H2W 25.6 . .
O2 Eu1 O1 H2W -59.0 3_665 .
O3 Eu1 O1 H2W -93.1 3_665 .
C2 Eu1 O1 H2W -76.3 3_665 .
Eu1 Eu1 O1 H2W -135.1 3_665 .
C9 C4 C5 C6 -0.7(5) . .
C3 C4 C5 C6 179.5(3) . .
C4 C5 C6 N1 179.9(3) . .
C4 C5 C6 C7 -0.6(5) . .
N1 C6 C7 N3 0.0(4) . .
C5 C6 C7 N3 -179.5(3) . .
N1 C6 C7 C8 -179.0(3) . .
C5 C6 C7 C8 1.5(5) . .
N3 C7 C8 C9 -179.6(4) . .
C6 C7 C8 C9 -0.9(5) . .
C7 C8 C9 C4 -0.5(5) . .
C5 C4 C9 C8 1.3(5) . .
C3 C4 C9 C8 -178.8(3) . .
Eu1 O4 C3 O5 -6.1(6) . .
Eu1 O4 C3 C4 172.5(2) . .
Eu1 O5 C3 O4 3.8(6) 3_665 .
Eu1 O5 C3 C4 -174.9(2) 3_665 .
C5 C4 C3 O4 -178.9(3) . .
C9 C4 C3 O4 1.3(5) . .
C5 C4 C3 O5 -0.1(5) . .
C9 C4 C3 O5 -180.0(3) . .
C16 C11 C12 C13 -1.3(5) . .
C10 C11 C12 C13 176.7(3) . .
C11 C12 C13 C14 1.7(6) . .
C12 C13 C14 N4 -179.2(4) . .
C12 C13 C14 C15 0.0(6) . .
N4 C14 C15 N6 -0.7(4) . .
C13 C14 C15 N6 179.9(3) . .
N4 C14 C15 C16 177.1(3) . .
C13 C14 C15 C16 -2.3(6) . .
C12 C11 C16 C15 -0.8(5) . .
C10 C11 C16 C15 -178.9(3) . .
N6 C15 C16 C11 179.7(4) . .
C14 C15 C16 C11 2.6(5) . .
Eu1 O6 C10 O7 -11.7(5) . .
Eu1 O6 C10 C11 166.4(2) . .
Eu1 O7 C10 O6 -109.8(4) 4_576 .
Eu1 O7 C10 C11 72.0(4) 4_576 .
C16 C11 C10 O6 -156.7(3) . .
C12 C11 C10 O6 25.3(4) . .
C16 C11 C10 O7 21.5(4) . .
C12 C11 C10 O7 -156.5(3) . .
Eu1 O3 C2 O2 -164.6(5) . .
Eu1 O3 C2 O2 -6.5(3) 3_665 .
Eu1 O3 C2 C1 13.9(9) . .
Eu1 O3 C2 C1 172.1(3) 3_665 .
Eu1 O3 C2 Eu1 -158.2(7) . 3_665
Eu1 O2 C2 O3 6.6(3) 3_665 .
Eu1 O2 C2 C1 -172.0(3) 3_665 .
C7 C6 N1 N2 -0.8(4) . .
C5 C6 N1 N2 178.6(4) . .
C6 N1 N2 N3 1.3(4) . .
N1 N2 N3 C7 -1.3(4) . .
C6 C7 N3 N2 0.8(4) . .
C8 C7 N3 N2 179.7(4) . .
C15 C14 N4 N5 0.6(5) . .
C13 C14 N4 N5 179.9(4) . .
C14 N4 N5 N6 -0.2(5) . .
N4 N5 N6 C15 -0.2(5) . .
C14 C15 N6 N5 0.6(4) . .
C16 C15 N6 N5 -176.9(4) . .
